data_1556385
loop_
_publ_author_name
'Wong, Emma'
'Jeck, Jonathan'
'Grau, Michaela'
'White, Andrew J. P.'
'Britovsek, George J. P.'

_publ_section_title
;
 A strong-field pentadentate ligand in iron-based alkane oxidation
 catalysis and implications for iron(iv) oxo intermediates
;
_journal_issue 4
_journal_name_full 'Catalysis Science &amp; Technology'
_journal_page_first 1116
_journal_paper_doi 10.1039/c3cy20823k
_journal_volume 3
_journal_year 2013
_chemical_formula_moiety 'C46 H42 Fe2 N10 O, C2 H3 N, 4(Cl O4), H2 O'
_chemical_formula_sum 'C48 H47 Cl4 Fe2 N11 O18'
_chemical_formula_weight 1319.47
_space_group_IT_number 14
_space_group_name_Hall '-P 2ybc'
_space_group_name_H-M_alt 'P 1 21/c 1'
_symmetry_cell_setting monoclinic
_symmetry_space_group_name_H-M 'P 1 21/c 1'
_atom_sites_solution_hydrogens geom
_atom_sites_solution_primary direct
_atom_sites_solution_secondary difmap
_audit_creation_method SHELXL-97
_cell_angle_alpha 90.00
_cell_angle_beta 117.208(8)
_cell_angle_gamma 90.00
_cell_formula_units_Z 4
_cell_length_a 12.4043(8)
_cell_length_b 38.877(2)
_cell_length_c 12.3737(10)
_cell_measurement_reflns_used 3077
_cell_measurement_temperature 173
_cell_measurement_theta_max 29.1219
_cell_measurement_theta_min 4.0995
_cell_volume 5306.9(7)
_computing_cell_refinement 'CrysAlis RED, Oxford Diffraction Ltd'
_computing_data_collection 'CrysAlis CCD, Oxford Diffraction Ltd'
_computing_data_reduction 'CrysAlis RED, Oxford Diffraction Ltd'
_computing_molecular_graphics 'Bruker SHELXTL'
_computing_publication_material 'Bruker SHELXTL'
_computing_structure_refinement 'SHELXL-97 (Sheldrick, 1997)'
_computing_structure_solution 'SHELXS-97 (Sheldrick, 1990)'
_diffrn_ambient_temperature 173
_diffrn_detector_area_resol_mean 15.9863
_diffrn_measured_fraction_theta_full 0.868
_diffrn_measured_fraction_theta_max 0.731
_diffrn_measurement_device_type 'OD Xcalibur 3'
_diffrn_measurement_method 'omega scans'
_diffrn_radiation_monochromator graphite
_diffrn_radiation_source 'Enhance (Mo) X-ray Source'
_diffrn_radiation_type MoK\a
_diffrn_radiation_wavelength 0.71073
_diffrn_reflns_av_R_equivalents 0.1065
_diffrn_reflns_av_sigmaI/netI 0.1796
_diffrn_reflns_limit_h_max 12
_diffrn_reflns_limit_h_min -16
_diffrn_reflns_limit_k_max 50
_diffrn_reflns_limit_k_min -52
_diffrn_reflns_limit_l_max 15
_diffrn_reflns_limit_l_min -10
_diffrn_reflns_number 22265
_diffrn_reflns_theta_full 25.00
_diffrn_reflns_theta_max 29.19
_diffrn_reflns_theta_min 4.11
_exptl_absorpt_coefficient_mu 0.835
_exptl_absorpt_correction_T_max 0.995
_exptl_absorpt_correction_T_min 0.832
_exptl_absorpt_correction_type analytical
_exptl_absorpt_process_details
;
CrysAlisPro, Agilent Technologies,
Version 1.171.34.49 (release 20-01-2011 CrysAlis171 .NET)
(compiled Jan 20 2011,15:58:25)
Analytical numeric absorption correction using a multifaceted crystal
model based on expressions derived by R.C. Clark & J.S. Reid.
(Clark, R. C. & Reid, J. S. (1995). Acta Cryst. A51, 887-897)
;
_exptl_crystal_colour Orange
_exptl_crystal_density_diffrn 1.651
_exptl_crystal_density_method 'not measured'
_exptl_crystal_description 'thin plates'
_exptl_crystal_F_000 2704
_exptl_crystal_size_max 0.29
_exptl_crystal_size_mid 0.15
_exptl_crystal_size_min 0.01
_refine_diff_density_max 0.806
_refine_diff_density_min -0.670
_refine_diff_density_rms 0.104
_refine_ls_extinction_method none
_refine_ls_goodness_of_fit_ref 0.979
_refine_ls_hydrogen_treatment constr
_refine_ls_matrix_type full
_refine_ls_number_parameters 775
_refine_ls_number_reflns 10488
_refine_ls_number_restraints 124
_refine_ls_restrained_S_all 0.977
_refine_ls_R_factor_all 0.1683
_refine_ls_R_factor_gt 0.0795
_refine_ls_shift/su_max 0.000
_refine_ls_shift/su_mean 0.000
_refine_ls_structure_factor_coef Fsqd
_refine_ls_weighting_details 'calc w=1/[\s^2^(Fo^2^)+(0.0399P)^2^+0.0000P] where P=(Fo^2^+2Fc^2^)/3'
_refine_ls_weighting_scheme calc
_refine_ls_wR_factor_gt 0.1365
_refine_ls_wR_factor_ref 0.1703
_reflns_number_gt 5396
_reflns_number_total 10488
_reflns_threshold_expression >2sigma(I)
_cod_data_source_file c3cy20823k.txt
_cod_data_source_block '[{Fe(1)}2O](ClO4)4'
_cod_depositor_comments
;
The following automatic conversions were performed:

data item '_symmetry_cell_setting' value 'Monoclinic' was changed to
'monoclinic' in accordance with the
/home/saulius/struct/COD-crude-data/automatic-downloads/DataCite-retrospective/RSC/depositions/lib/dictionaries/cif_core.dic
dictionary named 'cif_core.dic' version 2.4.2 last updated on
2011-04-26.

Automatic conversion script
Id: cif_fix_values 6909 2019-04-08 15:41:33Z antanas 
;
_cod_original_sg_symbol_H-M P2(1)/c
_cod_database_code 1556385

loop_
_symmetry_equiv_pos_as_xyz
'x, y, z'
'-x, y+1/2, -z+1/2'
'-x, -y, -z'
'x, -y-1/2, z-1/2'

loop_
_atom_site_label
_atom_site_type_symbol
_atom_site_fract_x
_atom_site_fract_y
_atom_site_fract_z
_atom_site_U_iso_or_equiv
_atom_site_adp_type
_atom_site_occupancy
_atom_site_symmetry_multiplicity
_atom_site_calc_flag
_atom_site_refinement_flags
_atom_site_disorder_assembly
_atom_site_disorder_group
Fe1 Fe 0.08160(6) 0.40013(2) 0.21029(7) 0.0171(2) Uani 1 1 d . . .
Fe2 Fe 0.32948(7) 0.35686(2) 0.19272(8) 0.0197(2) Uani 1 1 d . . .
O O 0.2009(3) 0.37673(9) 0.1987(3) 0.0209(9) Uani 1 1 d . . .
N1 N 0.1390(4) 0.44841(12) 0.1728(5) 0.0209(11) Uani 1 1 d . . .
C2 C 0.1044(5) 0.46123(15) 0.0621(6) 0.0236(14) Uani 1 1 d . . .
H2A H 0.0452 0.4491 -0.0056 0.028 Uiso 1 1 calc R . .
C3 C 0.1503(5) 0.49124(16) 0.0411(6) 0.0272(15) Uani 1 1 d . . .
H3A H 0.1250 0.4995 -0.0391 0.033 Uiso 1 1 calc R . .
C4 C 0.2344(6) 0.50900(17) 0.1408(7) 0.0376(18) Uani 1 1 d . . .
H4A H 0.2677 0.5299 0.1299 0.045 Uiso 1 1 calc R . .
C5 C 0.2696(5) 0.49631(15) 0.2553(6) 0.0309(16) Uani 1 1 d . . .
H5A H 0.3261 0.5086 0.3244 0.037 Uiso 1 1 calc R . .
C6 C 0.2219(5) 0.46536(14) 0.2697(5) 0.0201(13) Uani 1 1 d . . .
C7 C 0.2604(5) 0.44850(15) 0.3879(6) 0.0274(15) Uani 1 1 d . . .
H7A H 0.2816 0.4663 0.4516 0.033 Uiso 1 1 calc R . .
H7B H 0.3341 0.4347 0.4073 0.033 Uiso 1 1 calc R . .
N8 N 0.1652(4) 0.42585(11) 0.3896(4) 0.0185(11) Uani 1 1 d . . .
C9 C 0.2154(5) 0.39819(15) 0.4810(5) 0.0245(14) Uani 1 1 d . . .
H9A H 0.2269 0.4068 0.5608 0.029 Uiso 1 1 calc R . .
H9B H 0.2955 0.3911 0.4893 0.029 Uiso 1 1 calc R . .
C10 C 0.1314(4) 0.36784(14) 0.4438(5) 0.0183(13) Uani 1 1 d . . .
C11 C 0.1365(5) 0.34325(15) 0.5262(6) 0.0255(14) Uani 1 1 d . . .
H11A H 0.1885 0.3463 0.6105 0.031 Uiso 1 1 calc R . .
C12 C 0.0658(6) 0.31425(16) 0.4856(7) 0.0348(17) Uani 1 1 d . . .
H12A H 0.0705 0.2967 0.5412 0.042 Uiso 1 1 calc R . .
C13 C -0.0120(5) 0.31084(16) 0.3634(6) 0.0289(15) Uani 1 1 d . . .
H13A H -0.0631 0.2913 0.3334 0.035 Uiso 1 1 calc R . .
C14 C -0.0138(5) 0.33647(14) 0.2861(6) 0.0220(14) Uani 1 1 d . . .
H14A H -0.0675 0.3343 0.2018 0.026 Uiso 1 1 calc R . .
N15 N 0.0572(4) 0.36445(11) 0.3248(4) 0.0183(11) Uani 1 1 d . . .
C16 C 0.0726(5) 0.44650(15) 0.4106(5) 0.0267(15) Uani 1 1 d . . .
H16A H 0.0611 0.4357 0.4770 0.032 Uiso 1 1 calc R . .
H16B H 0.1046 0.4700 0.4371 0.032 Uiso 1 1 calc R . .
N17 N -0.0665(4) 0.42855(11) 0.2084(4) 0.0176(11) Uani 1 1 d . . .
C18 C -0.0472(5) 0.44892(15) 0.3001(6) 0.0223(14) Uani 1 1 d . . .
C19 C -0.1383(5) 0.47112(16) 0.2956(6) 0.0328(16) Uani 1 1 d . . .
H19A H -0.1255 0.4860 0.3613 0.039 Uiso 1 1 calc R . .
C20 C -0.2476(5) 0.47035(16) 0.1912(6) 0.0318(16) Uani 1 1 d . . .
H20A H -0.3109 0.4853 0.1844 0.038 Uiso 1 1 calc R . .
C21 C -0.2666(5) 0.44861(16) 0.0978(6) 0.0312(16) Uani 1 1 d . . .
H21A H -0.3426 0.4482 0.0269 0.037 Uiso 1 1 calc R . .
C22 C -0.1741(5) 0.42732(15) 0.1077(6) 0.0227(14) Uani 1 1 d . . .
C23 C -0.1775(4) 0.40252(15) 0.0171(5) 0.0207(14) Uani 1 1 d . . .
C24 C -0.2816(5) 0.39453(15) -0.0882(6) 0.0257(15) Uani 1 1 d . . .
H24A H -0.3564 0.4053 -0.1052 0.031 Uiso 1 1 calc R . .
C25 C -0.2754(5) 0.37076(17) -0.1677(6) 0.0372(18) Uani 1 1 d . . .
H25A H -0.3463 0.3648 -0.2396 0.045 Uiso 1 1 calc R . .
C26 C -0.1666(5) 0.35579(17) -0.1426(5) 0.0305(15) Uani 1 1 d . . .
H26A H -0.1597 0.3399 -0.1973 0.037 Uiso 1 1 calc R . .
C27 C -0.0679(5) 0.36452(16) -0.0360(6) 0.0306(16) Uani 1 1 d . . .
H27A H 0.0068 0.3534 -0.0168 0.037 Uiso 1 1 calc R . .
N28 N -0.0700(4) 0.38738(12) 0.0415(4) 0.0215(11) Uani 1 1 d . . .
N31 N 0.4590(4) 0.39195(12) 0.3143(4) 0.0230(12) Uani 1 1 d . . .
C32 C 0.5213(5) 0.38788(17) 0.4347(6) 0.0309(16) Uani 1 1 d . . .
H32A H 0.5091 0.3675 0.4700 0.037 Uiso 1 1 calc R . .
C33 C 0.6020(6) 0.41184(19) 0.5092(7) 0.0404(18) Uani 1 1 d . . .
H33A H 0.6421 0.4086 0.5948 0.048 Uiso 1 1 calc R . .
C34 C 0.6234(6) 0.44052(19) 0.4577(7) 0.0436(19) Uani 1 1 d . . .
H34A H 0.6817 0.4570 0.5072 0.052 Uiso 1 1 calc R . .
C35 C 0.5608(6) 0.44546(17) 0.3345(7) 0.0361(17) Uani 1 1 d . . .
H35A H 0.5734 0.4656 0.2982 0.043 Uiso 1 1 calc R . .
C36 C 0.4786(5) 0.42058(16) 0.2639(6) 0.0276(15) Uani 1 1 d . . .
C37 C 0.4022(5) 0.42361(14) 0.1296(6) 0.0279(15) Uani 1 1 d . . .
H37A H 0.3257 0.4356 0.1125 0.033 Uiso 1 1 calc R . .
H37B H 0.4456 0.4374 0.0946 0.033 Uiso 1 1 calc R . .
N38 N 0.3747(4) 0.38966(12) 0.0727(4) 0.0225(12) Uani 1 1 d . . .
C39 C 0.2632(5) 0.39038(15) -0.0476(5) 0.0280(15) Uani 1 1 d . . .
H39A H 0.2852 0.3971 -0.1121 0.034 Uiso 1 1 calc R . .
H39B H 0.2055 0.4076 -0.0454 0.034 Uiso 1 1 calc R . .
C40 C 0.2041(5) 0.35535(16) -0.0759(6) 0.0252(15) Uani 1 1 d . . .
C41 C 0.1234(5) 0.3462(2) -0.1934(6) 0.0400(18) Uani 1 1 d . . .
H41A H 0.1071 0.3612 -0.2597 0.048 Uiso 1 1 calc R . .
C42 C 0.0673(6) 0.31459(19) -0.2113(7) 0.0409(18) Uani 1 1 d . . .
H42A H 0.0122 0.3077 -0.2914 0.049 Uiso 1 1 calc R . .
C43 C 0.0892(6) 0.29318(19) -0.1168(7) 0.0402(18) Uani 1 1 d . . .
H43A H 0.0501 0.2715 -0.1294 0.048 Uiso 1 1 calc R . .
C44 C 0.1697(5) 0.30393(17) -0.0027(6) 0.0330(16) Uani 1 1 d . . .
H44A H 0.1860 0.2892 0.0644 0.040 Uiso 1 1 calc R . .
N45 N 0.2263(4) 0.33436(12) 0.0180(4) 0.0225(12) Uani 1 1 d . . .
C46 C 0.4820(5) 0.37549(16) 0.0578(6) 0.0329(16) Uani 1 1 d . . .
H46A H 0.4581 0.3733 -0.0299 0.039 Uiso 1 1 calc R . .
H46B H 0.5497 0.3921 0.0927 0.039 Uiso 1 1 calc R . .
N47 N 0.4779(4) 0.33025(12) 0.1882(4) 0.0216(11) Uani 1 1 d . . .
C48 C 0.5247(5) 0.34168(14) 0.1169(5) 0.0220(14) Uani 1 1 d . . .
C49 C 0.6124(5) 0.32286(17) 0.1033(6) 0.0333(16) Uani 1 1 d . . .
H49A H 0.6442 0.3305 0.0507 0.040 Uiso 1 1 calc R . .
C50 C 0.6529(5) 0.29222(17) 0.1692(6) 0.0369(18) Uani 1 1 d . . .
H50A H 0.7149 0.2792 0.1636 0.044 Uiso 1 1 calc R . .
C51 C 0.6040(5) 0.28110(16) 0.2409(6) 0.0311(16) Uani 1 1 d . . .
H51A H 0.6312 0.2603 0.2853 0.037 Uiso 1 1 calc R . .
C52 C 0.5144(5) 0.30033(15) 0.2489(5) 0.0247(14) Uani 1 1 d . . .
C53 C 0.4453(5) 0.29034(15) 0.3145(5) 0.0236(14) Uani 1 1 d . . .
C54 C 0.4669(5) 0.26098(16) 0.3832(6) 0.0354(17) Uani 1 1 d . . .
H54A H 0.5334 0.2465 0.3964 0.042 Uiso 1 1 calc R . .
C55 C 0.3902(6) 0.25287(17) 0.4329(6) 0.0393(18) Uani 1 1 d . . .
H55A H 0.4021 0.2323 0.4786 0.047 Uiso 1 1 calc R . .
C56 C 0.2970(6) 0.27467(16) 0.4158(6) 0.0378(18) Uani 1 1 d . . .
H56A H 0.2437 0.2695 0.4494 0.045 Uiso 1 1 calc R . .
C57 C 0.2821(5) 0.30419(15) 0.3491(6) 0.0290(16) Uani 1 1 d . . .
H57A H 0.2181 0.3194 0.3384 0.035 Uiso 1 1 calc R . .
N58 N 0.3541(4) 0.31241(12) 0.2986(4) 0.0229(12) Uani 1 1 d . . .
Cl1 Cl 0.43301(13) 0.45516(4) 0.75277(15) 0.0322(4) Uani 1 1 d . . .
O11 O 0.3170(3) 0.46780(12) 0.6681(4) 0.0435(13) Uani 1 1 d . . .
O12 O 0.4961(4) 0.48125(13) 0.8400(4) 0.0581(15) Uani 1 1 d . . .
O13 O 0.5003(4) 0.44627(13) 0.6920(4) 0.0550(14) Uani 1 1 d . . .
O14 O 0.4195(5) 0.42588(14) 0.8138(6) 0.086(2) Uani 1 1 d . . .
Cl2 Cl 0.43885(15) 0.18205(5) 0.22045(17) 0.0439(5) Uani 1 1 d . . .
O21 O 0.4282(4) 0.15938(13) 0.1238(5) 0.0652(16) Uani 1 1 d . . .
O22 O 0.5580(4) 0.19670(15) 0.2763(6) 0.086(2) Uani 1 1 d . . .
O23 O 0.4196(6) 0.16328(17) 0.3067(6) 0.100(2) Uani 1 1 d . . .
O24 O 0.3510(5) 0.20904(14) 0.1766(5) 0.0803(19) Uani 1 1 d . . .
Cl3 Cl -0.1134(5) 0.23747(12) -0.4641(7) 0.0340(14) Uani 0.688(19) 1 d PDU A 1
O31 O -0.1625(10) 0.2058(2) -0.4497(10) 0.051(3) Uani 0.688(19) 1 d PDU A 1
O32 O 0.0142(6) 0.2386(3) -0.3841(9) 0.059(3) Uani 0.688(19) 1 d PDU A 1
O33 O -0.1352(7) 0.2408(3) -0.5887(8) 0.062(3) Uani 0.688(19) 1 d PDU A 1
O34 O -0.1690(9) 0.2658(2) -0.4343(16) 0.084(4) Uani 0.688(19) 1 d PDU A 1
Cl3' Cl -0.1100(15) 0.2372(4) -0.4441(16) 0.063(5) Uani 0.312(19) 1 d PDU A 2
O31' O -0.188(2) 0.2076(5) -0.480(2) 0.039(6) Uiso 0.312(19) 1 d PDU A 2
O32' O 0.0132(15) 0.2265(6) -0.387(2) 0.063(7) Uiso 0.312(19) 1 d PDU A 2
O33' O -0.1364(17) 0.2584(6) -0.5479(19) 0.062(6) Uiso 0.312(19) 1 d PDU A 2
O34' O -0.1346(17) 0.2570(5) -0.360(2) 0.054(6) Uiso 0.312(19) 1 d PDU A 2
Cl4 Cl 0.02787(16) 0.55867(5) 0.30858(17) 0.0432(5) Uani 1 1 d . . .
O41 O 0.1075(6) 0.57552(16) 0.2742(6) 0.096(2) Uani 1 1 d . . .
O42 O -0.0721(5) 0.54619(18) 0.2068(5) 0.104(2) Uani 1 1 d . . .
O43 O 0.0871(5) 0.53214(14) 0.3925(5) 0.0777(18) Uani 1 1 d . . .
O44 O -0.0176(7) 0.58311(16) 0.3644(6) 0.107(2) Uani 1 1 d . . .
N60 N 0.7576(5) 0.38538(17) 0.3010(7) 0.0584(19) Uani 1 1 d . . .
C61 C 0.7821(6) 0.37133(19) 0.3888(8) 0.0404(19) Uani 1 1 d . . .
C62 C 0.8117(6) 0.3521(2) 0.5001(7) 0.061(2) Uani 1 1 d . . .
H62A H 0.7377 0.3481 0.5081 0.092 Uiso 1 1 calc R . .
H62B H 0.8695 0.3653 0.5702 0.092 Uiso 1 1 calc R . .
H62C H 0.8479 0.3300 0.4968 0.092 Uiso 1 1 calc R . .
O70 O -0.3339(5) 0.31040(16) -0.3940(6) 0.092(2) Uani 1 1 d . . .

loop_
_atom_site_aniso_label
_atom_site_aniso_U_11
_atom_site_aniso_U_22
_atom_site_aniso_U_33
_atom_site_aniso_U_23
_atom_site_aniso_U_13
_atom_site_aniso_U_12
Fe1 0.0165(4) 0.0216(4) 0.0137(5) -0.0001(4) 0.0074(3) 0.0014(4)
Fe2 0.0194(4) 0.0210(5) 0.0213(6) 0.0022(4) 0.0117(4) 0.0035(4)
O 0.025(2) 0.017(2) 0.025(3) -0.0023(19) 0.0147(17) 0.0052(17)
N1 0.018(2) 0.031(3) 0.018(3) 0.004(3) 0.013(2) 0.004(2)
C2 0.013(3) 0.031(4) 0.026(4) -0.003(3) 0.009(3) 0.002(3)
C3 0.028(3) 0.035(4) 0.020(4) 0.014(3) 0.011(3) 0.002(3)
C4 0.046(4) 0.030(4) 0.047(5) 0.006(4) 0.030(4) -0.004(3)
C5 0.036(4) 0.024(3) 0.038(5) -0.006(3) 0.022(3) -0.004(3)
C6 0.015(3) 0.025(3) 0.020(4) 0.002(3) 0.008(2) 0.001(2)
C7 0.025(3) 0.026(3) 0.030(4) -0.006(3) 0.012(3) -0.009(3)
N8 0.020(2) 0.020(3) 0.015(3) -0.001(2) 0.008(2) -0.002(2)
C9 0.025(3) 0.029(3) 0.017(4) 0.003(3) 0.008(3) 0.004(3)
C10 0.013(3) 0.022(3) 0.023(4) 0.007(3) 0.011(3) 0.004(2)
C11 0.031(3) 0.032(4) 0.016(4) 0.001(3) 0.013(3) -0.002(3)
C12 0.044(4) 0.025(4) 0.049(5) 0.013(4) 0.033(4) 0.008(3)
C13 0.034(4) 0.028(4) 0.026(5) 0.002(3) 0.015(3) -0.005(3)
C14 0.023(3) 0.023(3) 0.018(4) 0.003(3) 0.008(3) 0.009(3)
N15 0.017(2) 0.019(3) 0.015(3) -0.002(2) 0.004(2) 0.001(2)
C16 0.029(3) 0.027(4) 0.026(4) -0.005(3) 0.015(3) 0.000(3)
N17 0.014(2) 0.022(3) 0.020(3) 0.000(2) 0.011(2) 0.000(2)
C18 0.031(3) 0.025(3) 0.025(4) 0.001(3) 0.024(3) -0.003(3)
C19 0.040(4) 0.029(4) 0.042(5) 0.001(4) 0.030(3) 0.007(3)
C20 0.033(4) 0.029(4) 0.039(5) 0.008(3) 0.022(3) 0.017(3)
C21 0.023(3) 0.036(4) 0.039(5) 0.015(4) 0.018(3) 0.009(3)
C22 0.025(3) 0.026(3) 0.021(4) 0.005(3) 0.015(3) 0.000(3)
C23 0.013(3) 0.029(3) 0.015(4) 0.011(3) 0.002(2) -0.004(3)
C24 0.019(3) 0.030(4) 0.024(4) 0.005(3) 0.007(3) -0.002(3)
C25 0.032(4) 0.046(4) 0.020(5) 0.005(4) 0.000(3) -0.016(3)
C26 0.035(4) 0.041(4) 0.014(4) -0.006(3) 0.010(3) -0.003(3)
C27 0.028(3) 0.039(4) 0.023(4) -0.001(3) 0.010(3) 0.008(3)
N28 0.021(2) 0.031(3) 0.014(3) 0.000(2) 0.010(2) -0.003(2)
N31 0.017(2) 0.033(3) 0.014(3) 0.003(3) 0.003(2) 0.007(2)
C32 0.027(3) 0.032(4) 0.037(5) 0.002(3) 0.018(3) 0.007(3)
C33 0.035(4) 0.053(5) 0.030(5) -0.007(4) 0.012(3) -0.001(4)
C34 0.041(4) 0.046(5) 0.042(6) -0.017(4) 0.018(4) -0.006(4)
C35 0.039(4) 0.032(4) 0.049(5) -0.005(4) 0.030(4) -0.001(3)
C36 0.027(3) 0.029(4) 0.034(5) -0.002(3) 0.020(3) 0.003(3)
C37 0.032(3) 0.018(3) 0.042(5) 0.003(3) 0.024(3) 0.004(3)
N38 0.020(2) 0.032(3) 0.019(3) 0.004(2) 0.012(2) 0.006(2)
C39 0.029(3) 0.032(4) 0.021(4) 0.010(3) 0.010(3) 0.003(3)
C40 0.025(3) 0.036(4) 0.021(4) 0.004(3) 0.017(3) 0.004(3)
C41 0.033(4) 0.065(5) 0.017(5) 0.002(4) 0.007(3) 0.006(4)
C42 0.041(4) 0.052(5) 0.022(5) -0.019(4) 0.008(3) -0.002(4)
C43 0.041(4) 0.039(4) 0.033(5) -0.015(4) 0.011(3) -0.008(3)
C44 0.033(4) 0.039(4) 0.032(5) -0.009(4) 0.018(3) -0.002(3)
N45 0.021(2) 0.023(3) 0.026(3) -0.005(3) 0.012(2) -0.001(2)
C46 0.030(3) 0.040(4) 0.039(5) -0.003(4) 0.025(3) -0.002(3)
N47 0.020(2) 0.026(3) 0.023(3) 0.000(2) 0.013(2) 0.002(2)
C48 0.028(3) 0.021(3) 0.025(4) -0.002(3) 0.019(3) -0.002(3)
C49 0.027(3) 0.047(4) 0.035(5) 0.002(4) 0.022(3) 0.003(3)
C50 0.019(3) 0.042(4) 0.053(5) -0.013(4) 0.019(3) 0.003(3)
C51 0.024(3) 0.026(3) 0.041(5) -0.008(3) 0.014(3) 0.007(3)
C52 0.020(3) 0.025(3) 0.023(4) 0.002(3) 0.005(3) 0.005(3)
C53 0.020(3) 0.032(4) 0.013(4) -0.003(3) 0.003(2) 0.005(3)
C54 0.040(4) 0.029(4) 0.037(5) 0.007(4) 0.018(3) 0.014(3)
C55 0.051(4) 0.031(4) 0.048(5) 0.018(4) 0.033(4) 0.012(3)
C56 0.049(4) 0.036(4) 0.047(5) 0.008(4) 0.037(4) 0.002(3)
C57 0.033(3) 0.027(4) 0.034(5) -0.001(3) 0.022(3) 0.005(3)
N58 0.025(3) 0.028(3) 0.016(3) 0.004(2) 0.010(2) 0.008(2)
Cl1 0.0282(8) 0.0331(9) 0.0329(11) 0.0029(8) 0.0119(7) 0.0075(7)
O11 0.025(2) 0.061(3) 0.027(3) -0.010(3) -0.0041(19) 0.013(2)
O12 0.044(3) 0.060(3) 0.046(4) -0.022(3) 0.000(2) 0.005(3)
O13 0.045(3) 0.077(4) 0.051(4) -0.008(3) 0.029(3) 0.011(3)
O14 0.081(4) 0.067(4) 0.131(6) 0.062(4) 0.067(4) 0.023(3)
Cl2 0.0397(10) 0.0459(11) 0.0382(13) -0.0032(10) 0.0110(8) -0.0022(9)
O21 0.071(4) 0.057(4) 0.057(4) -0.026(3) 0.020(3) 0.008(3)
O22 0.040(3) 0.078(4) 0.127(5) -0.057(4) 0.026(3) -0.024(3)
O23 0.141(6) 0.113(6) 0.068(5) 0.036(5) 0.067(4) -0.013(5)
O24 0.061(4) 0.069(4) 0.070(4) -0.008(4) -0.005(3) 0.032(3)
Cl3 0.035(2) 0.024(2) 0.054(3) 0.016(2) 0.029(2) 0.0065(18)
O31 0.062(6) 0.036(5) 0.035(7) 0.012(4) 0.006(5) -0.023(4)
O32 0.035(4) 0.065(8) 0.070(6) -0.002(6) 0.019(4) 0.005(4)
O33 0.076(5) 0.074(8) 0.048(6) 0.036(6) 0.040(4) 0.009(5)
O34 0.079(6) 0.048(6) 0.127(11) -0.020(7) 0.050(7) 0.020(5)
Cl3' 0.056(8) 0.086(10) 0.063(9) 0.003(7) 0.041(6) -0.011(7)
Cl4 0.0499(11) 0.0417(11) 0.0334(13) 0.0068(10) 0.0151(9) -0.0068(9)
O41 0.112(5) 0.088(5) 0.127(6) 0.026(5) 0.088(5) -0.014(4)
O42 0.099(5) 0.128(6) 0.040(4) 0.014(4) -0.008(3) -0.042(4)
O43 0.071(4) 0.060(4) 0.078(5) 0.033(4) 0.013(3) 0.003(3)
O44 0.187(7) 0.069(4) 0.112(6) 0.011(5) 0.110(5) 0.025(5)
N60 0.066(4) 0.055(5) 0.062(6) 0.006(4) 0.036(4) 0.004(4)
C61 0.042(4) 0.040(5) 0.042(6) -0.004(4) 0.021(4) 0.002(4)
C62 0.067(5) 0.060(5) 0.067(7) 0.019(5) 0.040(5) 0.033(5)
O70 0.095(4) 0.095(5) 0.087(5) -0.024(4) 0.043(4) -0.025(4)

loop_
_atom_type_symbol
_atom_type_description
_atom_type_scat_dispersion_real
_atom_type_scat_dispersion_imag
_atom_type_scat_source
C C 0.0033 0.0016 'International Tables Vol C Tables 4.2.6.8 and 6.1.1.4'
H H 0.0000 0.0000 'International Tables Vol C Tables 4.2.6.8 and 6.1.1.4'
N N 0.0061 0.0033 'International Tables Vol C Tables 4.2.6.8 and 6.1.1.4'
O O 0.0106 0.0060 'International Tables Vol C Tables 4.2.6.8 and 6.1.1.4'
Cl Cl 0.1484 0.1585 'International Tables Vol C Tables 4.2.6.8 and 6.1.1.4'
Fe Fe 0.3463 0.8444 'International Tables Vol C Tables 4.2.6.8 and 6.1.1.4'

loop_
_geom_angle_atom_site_label_1
_geom_angle_atom_site_label_2
_geom_angle_atom_site_label_3
_geom_angle
O Fe1 N15 95.59(16)
O Fe1 N1 93.38(16)
N15 Fe1 N1 153.26(18)
O Fe1 N28 101.16(17)
N15 Fe1 N28 99.92(17)
N1 Fe1 N28 102.96(18)
O Fe1 N17 175.31(18)
N15 Fe1 N17 87.73(16)
N1 Fe1 N17 85.04(16)
N28 Fe1 N17 74.95(18)
O Fe1 N8 106.45(16)
N15 Fe1 N8 76.61(17)
N1 Fe1 N8 76.70(18)
N28 Fe1 N8 152.36(16)
N17 Fe1 N8 77.51(17)
O Fe2 N58 101.85(16)
O Fe2 N31 95.31(16)
N58 Fe2 N31 103.85(19)
O Fe2 N45 94.88(16)
N58 Fe2 N45 98.24(19)
N31 Fe2 N45 153.16(18)
O Fe2 N47 176.31(17)
N58 Fe2 N47 74.77(17)
N31 Fe2 N47 87.00(17)
N45 Fe2 N47 84.25(17)
O Fe2 N38 106.28(16)
N58 Fe2 N38 151.75(16)
N31 Fe2 N38 76.31(18)
N45 Fe2 N38 77.01(18)
N47 Fe2 N38 77.04(17)
Fe1 O Fe2 174.5(2)
C2 N1 C6 119.4(5)
C2 N1 Fe1 124.8(4)
C6 N1 Fe1 115.7(4)
N1 C2 C3 123.1(6)
C2 C3 C4 117.7(6)
C5 C4 C3 119.8(6)
C4 C5 C6 119.5(6)
N1 C6 C5 120.6(6)
N1 C6 C7 116.0(5)
C5 C6 C7 123.4(6)
C6 C7 N8 112.4(5)
C9 N8 C7 112.6(4)
C9 N8 C16 109.9(4)
C7 N8 C16 111.0(4)
C9 N8 Fe1 106.2(3)
C7 N8 Fe1 105.4(3)
C16 N8 Fe1 111.5(3)
N8 C9 C10 110.3(4)
N15 C10 C11 121.5(5)
N15 C10 C9 116.5(5)
C11 C10 C9 121.9(5)
C12 C11 C10 119.5(6)
C11 C12 C13 119.3(6)
C14 C13 C12 118.3(6)
N15 C14 C13 122.7(5)
C10 N15 C14 118.7(5)
C10 N15 Fe1 116.0(4)
C14 N15 Fe1 124.6(4)
C18 C16 N8 113.0(5)
C18 N17 C22 122.2(5)
C18 N17 Fe1 119.1(4)
C22 N17 Fe1 118.4(4)
N17 C18 C19 120.7(6)
N17 C18 C16 117.7(5)
C19 C18 C16 121.5(6)
C20 C19 C18 116.9(6)
C21 C20 C19 121.5(6)
C20 C21 C22 119.0(6)
N17 C22 C21 119.6(6)
N17 C22 C23 113.6(5)
C21 C22 C23 126.7(6)
N28 C23 C24 120.7(6)
N28 C23 C22 115.7(5)
C24 C23 C22 123.7(5)
C25 C24 C23 119.3(6)
C26 C25 C24 119.6(6)
C25 C26 C27 117.8(6)
N28 C27 C26 124.3(6)
C27 N28 C23 118.3(5)
C27 N28 Fe1 124.6(4)
C23 N28 Fe1 117.0(4)
C32 N31 C36 118.5(6)
C32 N31 Fe2 125.4(4)
C36 N31 Fe2 116.1(4)
N31 C32 C33 122.8(6)
C32 C33 C34 118.5(7)
C33 C34 C35 120.0(7)
C34 C35 C36 118.8(7)
N31 C36 C35 121.3(6)
N31 C36 C37 114.9(6)
C35 C36 C37 123.7(6)
N38 C37 C36 110.7(5)
C37 N38 C39 111.6(5)
C37 N38 C46 111.1(4)
C39 N38 C46 110.2(5)
C37 N38 Fe2 105.8(3)
C39 N38 Fe2 106.0(3)
C46 N38 Fe2 112.0(3)
N38 C39 C40 110.1(5)
N45 C40 C41 121.2(6)
N45 C40 C39 117.5(5)
C41 C40 C39 121.1(6)
C42 C41 C40 117.8(7)
C43 C42 C41 121.4(6)
C42 C43 C44 117.7(7)
N45 C44 C43 122.5(7)
C44 N45 C40 119.3(5)
C44 N45 Fe2 125.1(4)
C40 N45 Fe2 114.8(4)
C48 C46 N38 113.3(4)
C48 N47 C52 121.3(5)
C48 N47 Fe2 119.8(4)
C52 N47 Fe2 118.6(3)
N47 C48 C49 120.6(5)
N47 C48 C46 117.2(5)
C49 C48 C46 122.2(5)
C48 C49 C50 118.1(5)
C51 C50 C49 120.3(5)
C50 C51 C52 119.3(6)
N47 C52 C51 120.3(5)
N47 C52 C53 113.7(5)
C51 C52 C53 125.8(6)
N58 C53 C54 121.8(5)
N58 C53 C52 114.0(5)
C54 C53 C52 124.2(5)
C53 C54 C55 119.0(6)
C56 C55 C54 119.5(6)
C55 C56 C57 118.8(5)
N58 C57 C56 122.9(5)
C57 N58 C53 118.0(5)
C57 N58 Fe2 123.2(4)
C53 N58 Fe2 118.8(4)
O13 Cl1 O14 109.4(3)
O13 Cl1 O11 109.9(3)
O14 Cl1 O11 110.1(3)
O13 Cl1 O12 109.1(3)
O14 Cl1 O12 109.0(4)
O11 Cl1 O12 109.4(3)
O23 Cl2 O24 107.8(4)
O23 Cl2 O22 109.7(4)
O24 Cl2 O22 109.3(4)
O23 Cl2 O21 109.3(4)
O24 Cl2 O21 111.6(3)
O22 Cl2 O21 109.0(3)
O31 Cl3 O32 110.0(6)
O31 Cl3 O34 110.3(6)
O32 Cl3 O34 108.0(6)
O31 Cl3 O33 109.3(6)
O32 Cl3 O33 110.1(5)
O34 Cl3 O33 109.2(6)
O32' Cl3' O33' 111.3(11)
O32' Cl3' O31' 109.7(11)
O33' Cl3' O31' 109.6(11)
O32' Cl3' O34' 109.5(11)
O33' Cl3' O34' 107.8(10)
O31' Cl3' O34' 108.8(11)
O42 Cl4 O41 110.4(4)
O42 Cl4 O43 111.1(4)
O41 Cl4 O43 111.3(4)
O42 Cl4 O44 106.4(5)
O41 Cl4 O44 108.8(4)
O43 Cl4 O44 108.5(4)
N60 C61 C62 178.0(9)

loop_
_geom_bond_atom_site_label_1
_geom_bond_atom_site_label_2
_geom_bond_distance
Fe1 O 1.798(3)
Fe1 N15 2.101(5)
Fe1 N1 2.132(5)
Fe1 N28 2.134(5)
Fe1 N17 2.135(4)
Fe1 N8 2.212(5)
Fe2 O 1.803(3)
Fe2 N58 2.105(5)
Fe2 N31 2.120(5)
Fe2 N45 2.132(5)
Fe2 N47 2.135(4)
Fe2 N38 2.215(5)
N1 C2 1.332(7)
N1 C6 1.342(7)
C2 C3 1.374(8)
C3 C4 1.382(8)
C4 C5 1.370(8)
C5 C6 1.388(7)
C6 C7 1.469(8)
C7 N8 1.481(6)
N8 C9 1.476(7)
N8 C16 1.518(6)
C9 C10 1.501(7)
C10 N15 1.339(7)
C10 C11 1.378(7)
C11 C12 1.375(8)
C12 C13 1.379(9)
C13 C14 1.375(8)
C14 N15 1.343(6)
C16 C18 1.494(8)
N17 C18 1.313(7)
N17 C22 1.347(7)
C18 C19 1.403(7)
C19 C20 1.380(8)
C20 C21 1.363(8)
C21 C22 1.374(7)
C22 C23 1.465(8)
C23 N28 1.359(6)
C23 C24 1.387(7)
C24 C25 1.377(8)
C25 C26 1.370(8)
C26 C27 1.370(8)
C27 N28 1.317(7)
N31 C32 1.337(7)
N31 C36 1.351(7)
C32 C33 1.370(8)
C33 C34 1.370(9)
C34 C35 1.371(9)
C35 C36 1.387(8)
C36 C37 1.495(9)
C37 N38 1.461(7)
N38 C39 1.499(7)
N38 C46 1.527(6)
C39 C40 1.510(8)
C40 N45 1.341(7)
C40 C41 1.383(8)
C41 C42 1.380(9)
C42 C43 1.358(9)
C43 C44 1.370(8)
C44 N45 1.339(7)
C46 C48 1.480(8)
N47 C48 1.334(6)
N47 C52 1.346(7)
C48 C49 1.384(7)
C49 C50 1.401(8)
C50 C51 1.354(8)
C51 C52 1.380(7)
C52 C53 1.477(8)
C53 N58 1.361(6)
C53 C54 1.374(8)
C54 C55 1.384(8)
C55 C56 1.369(8)
C56 C57 1.376(8)
C57 N58 1.342(6)
Cl1 O13 1.398(4)
Cl1 O14 1.417(5)
Cl1 O11 1.425(4)
Cl1 O12 1.426(5)
Cl2 O23 1.401(5)
Cl2 O24 1.429(5)
Cl2 O22 1.433(5)
Cl2 O21 1.442(5)
Cl3 O31 1.420(7)
Cl3 O32 1.433(7)
Cl3 O34 1.434(7)
Cl3 O33 1.444(8)
Cl3' O32' 1.422(12)
Cl3' O33' 1.433(12)
Cl3' O31' 1.434(12)
Cl3' O34' 1.439(12)
Cl4 O42 1.390(5)
Cl4 O41 1.403(5)
Cl4 O43 1.409(5)
Cl4 O44 1.433(6)
N60 C61 1.127(8)
C61 C62 1.458(10)
